data_7204759
loop_
_publ_author_name
'Jones, Anthony C.'
'Tobin, Neil L.'
'Marshall, Paul A.'
'Potter, Richard J.'
'Chalker, Paul R.'
'Bickley, Jamie F.'
'Davies, Hywel O.'
'Smith, Lesley M.'
'Critchlow, Gary W.'

_publ_section_title
;
 Synthesis and characterisation of four new heterometal alkoxides:
 potential precursors for the MOCVD of ferroelectric oxides
;
_journal_issue 5
_journal_name_full 'Journal of Materials Chemistry'
_journal_page_first 887
_journal_paper_doi 10.1039/b312697h
_journal_volume 14
_journal_year 2004
_chemical_formula_sum 'C32 H82 N2 Nb2 O14 Sr'
_chemical_formula_weight 992.44
_chemical_name_systematic
;
?
;
_space_group_IT_number 60
_symmetry_cell_setting orthorhombic
_symmetry_space_group_name_Hall '-P 2n 2ab'
_symmetry_space_group_name_H-M 'P b c n'
_atom_sites_solution_hydrogens geom
_atom_sites_solution_primary direct
_atom_sites_solution_secondary difmap
_audit_creation_method SHELXL-97
_cell_angle_alpha 90.00
_cell_angle_beta 90.00
_cell_angle_gamma 90.00
_cell_formula_units_Z 4
_cell_length_a 14.9970(19)
_cell_length_b 16.743(3)
_cell_length_c 19.587(2)
_cell_measurement_temperature 213(2)
_cell_volume 4918.2(12)
_computing_structure_refinement 'SHELXL-97 (Sheldrick, 1997)'
_computing_structure_solution 'SHELXS-97 (Sheldrick, 1990)'
_diffrn_ambient_temperature 213(2)
_diffrn_detector_area_resol_mean 6.67
_diffrn_measured_fraction_theta_full 0.973
_diffrn_measured_fraction_theta_max 0.973
_diffrn_measurement_device_type 'Stoe IPDS'
_diffrn_measurement_method 'Image Plate'
_diffrn_radiation_monochromator graphite
_diffrn_radiation_source 'fine-focus sealed tube'
_diffrn_radiation_type MoK\a
_diffrn_radiation_wavelength 0.71073
_diffrn_reflns_av_R_equivalents 0.1661
_diffrn_reflns_av_sigmaI/netI 0.1345
_diffrn_reflns_limit_h_max 14
_diffrn_reflns_limit_h_min -17
_diffrn_reflns_limit_k_max 19
_diffrn_reflns_limit_k_min -19
_diffrn_reflns_limit_l_max 21
_diffrn_reflns_limit_l_min -22
_diffrn_reflns_number 17602
_diffrn_reflns_theta_full 24.25
_diffrn_reflns_theta_max 24.25
_diffrn_reflns_theta_min 1.82
_exptl_absorpt_coefficient_mu 1.592
_exptl_absorpt_correction_type none
_exptl_crystal_colour yellow
_exptl_crystal_density_diffrn 1.340
_exptl_crystal_density_method 'not measured'
_exptl_crystal_description Block
_exptl_crystal_F_000 2080
_exptl_crystal_size_max 0.4
_exptl_crystal_size_mid 0.35
_exptl_crystal_size_min 0.25
_refine_diff_density_max 0.501
_refine_diff_density_min -0.477
_refine_diff_density_rms 0.080
_refine_ls_extinction_method none
_refine_ls_goodness_of_fit_ref 0.743
_refine_ls_hydrogen_treatment mixed
_refine_ls_matrix_type full
_refine_ls_number_parameters 225
_refine_ls_number_reflns 3877
_refine_ls_number_restraints 239
_refine_ls_restrained_S_all 0.754
_refine_ls_R_factor_all 0.1190
_refine_ls_R_factor_gt 0.0503
_refine_ls_shift/su_max 0.000
_refine_ls_shift/su_mean 0.000
_refine_ls_structure_factor_coef Fsqd
_refine_ls_weighting_details 'calc w=1/[\s^2^(Fo^2^)+(0.0607P)^2^+0.0000P] where P=(Fo^2^+2Fc^2^)/3'
_refine_ls_weighting_scheme calc
_refine_ls_wR_factor_gt 0.1088
_refine_ls_wR_factor_ref 0.1276
_reflns_number_gt 1654
_reflns_number_total 3877
_reflns_threshold_expression >2sigma(I)
_cod_data_source_file b312697h.txt
_cod_data_source_block tony40
_cod_depositor_comments
;
The following automatic conversions were performed:
'_symmetry_cell_setting' value 'Orthorhombic' changed to 'orthorhombic'
according to '/home/saulius/struct/CIF-dictionaries/cif_core.dic'
dictionary named 'cif_core.dic' version 2.4.1 from 2010-06-29.

Automatic conversion script
Id: cif_fix_enum 1527 2010-12-29 10:47:43Z saulius 
;
_cod_original_cell_volume 4918.3(12)
_cod_database_code 7204759

loop_
_symmetry_equiv_pos_as_xyz
'x, y, z'
'-x+1/2, y+1/2, z'
'x, -y, z+1/2'
'-x+1/2, -y+1/2, z+1/2'
'-x, -y, -z'
'x-1/2, -y-1/2, -z'
'-x, y, -z-1/2'
'x-1/2, y-1/2, -z-1/2'

loop_
_atom_site_label
_atom_site_type_symbol
_atom_site_fract_x
_atom_site_fract_y
_atom_site_fract_z
_atom_site_U_iso_or_equiv
_atom_site_adp_type
_atom_site_occupancy
_atom_site_symmetry_multiplicity
_atom_site_calc_flag
_atom_site_refinement_flags
_atom_site_disorder_assembly
_atom_site_disorder_group
Sr1 Sr 0.0000 0.85065(5) 0.2500 0.0520(3) Uani 1 2 d S . .
Nb1 Nb 0.22462(5) 0.83978(4) 0.33736(4) 0.0685(3) Uani 1 1 d . A .
O1 O 0.1938(4) 0.7728(3) 0.4118(3) 0.0886(17) Uani 1 1 d DU . .
C1 C 0.2001(14) 0.7741(9) 0.4855(7) 0.097(4) Uiso 0.556(15) 1 d PDU A 1
H1A H 0.1529 0.8077 0.5048 0.116 Uiso 0.556(15) 1 calc PR A 1
H1B H 0.2579 0.7959 0.4996 0.116 Uiso 0.556(15) 1 calc PR A 1
C2 C 0.1902(14) 0.6882(10) 0.5108(11) 0.113(6) Uiso 0.556(15) 1 d PDU A 1
H2A H 0.1939 0.6872 0.5602 0.170 Uiso 0.556(15) 1 calc PR A 1
H2B H 0.2375 0.6556 0.4917 0.170 Uiso 0.556(15) 1 calc PR A 1
H2C H 0.1328 0.6673 0.4964 0.170 Uiso 0.556(15) 1 calc PR A 1
C1' C 0.2346(13) 0.7358(15) 0.4702(9) 0.101(4) Uiso 0.444(15) 1 d PDU A 2
H1'1 H 0.2835 0.7691 0.4875 0.121 Uiso 0.444(15) 1 calc PR A 2
H1'2 H 0.2588 0.6833 0.4579 0.121 Uiso 0.444(15) 1 calc PR A 2
C2' C 0.1621(15) 0.7268(16) 0.5247(11) 0.104(7) Uiso 0.444(15) 1 d PDU A 2
H2'1 H 0.1870 0.7011 0.5648 0.155 Uiso 0.444(15) 1 calc PR A 2
H2'2 H 0.1138 0.6945 0.5068 0.155 Uiso 0.444(15) 1 calc PR A 2
H2'3 H 0.1395 0.7791 0.5371 0.155 Uiso 0.444(15) 1 calc PR A 2
O2 O 0.2846(4) 0.9080(3) 0.3988(3) 0.0963(18) Uani 1 1 d DU . .
C3 C 0.319(2) 0.9847(10) 0.4214(18) 0.112(5) Uiso 0.41(2) 1 d PDU A 1
H3A H 0.2771 1.0123 0.4514 0.135 Uiso 0.41(2) 1 calc PR A 1
H3B H 0.3340 1.0194 0.3827 0.135 Uiso 0.41(2) 1 calc PR A 1
C4 C 0.4024(19) 0.9591(19) 0.460(2) 0.134(9) Uiso 0.41(2) 1 d PDU A 1
H4A H 0.4326 1.0060 0.4775 0.201 Uiso 0.41(2) 1 calc PR A 1
H4B H 0.4419 0.9307 0.4290 0.201 Uiso 0.41(2) 1 calc PR A 1
H4C H 0.3857 0.9244 0.4973 0.201 Uiso 0.41(2) 1 calc PR A 1
C3' C 0.3562(16) 0.9648(14) 0.4070(9) 0.118(4) Uiso 0.59(2) 1 d PDU A 2
H3'1 H 0.3431 1.0144 0.3824 0.142 Uiso 0.59(2) 1 calc PR A 2
H3'2 H 0.4125 0.9428 0.3900 0.142 Uiso 0.59(2) 1 calc PR A 2
C4' C 0.361(2) 0.9800(14) 0.4838(9) 0.146(7) Uiso 0.59(2) 1 d PDU A 2
H4'1 H 0.4079 1.0185 0.4932 0.219 Uiso 0.59(2) 1 calc PR A 2
H4'2 H 0.3743 0.9303 0.5072 0.219 Uiso 0.59(2) 1 calc PR A 2
H4'3 H 0.3045 1.0008 0.4997 0.219 Uiso 0.59(2) 1 calc PR A 2
O3 O 0.3242(4) 0.7760(4) 0.3164(3) 0.0983(18) Uani 1 1 d DU . .
C5 C 0.3694(12) 0.7098(8) 0.3481(13) 0.108(4) Uiso 0.58(2) 1 d PDU A 1
H5A H 0.3675 0.6622 0.3191 0.130 Uiso 0.58(2) 1 calc PR A 1
H5B H 0.3433 0.6971 0.3927 0.130 Uiso 0.58(2) 1 calc PR A 1
C6 C 0.4650(13) 0.7414(14) 0.3556(15) 0.138(7) Uiso 0.58(2) 1 d PDU A 1
H6A H 0.5020 0.7008 0.3768 0.206 Uiso 0.58(2) 1 calc PR A 1
H6B H 0.4647 0.7890 0.3838 0.206 Uiso 0.58(2) 1 calc PR A 1
H6C H 0.4887 0.7543 0.3108 0.206 Uiso 0.58(2) 1 calc PR A 1
C5' C 0.4008(17) 0.7245(17) 0.3160(14) 0.113(5) Uiso 0.42(2) 1 d PDU A 2
H5'1 H 0.4407 0.7378 0.2780 0.135 Uiso 0.42(2) 1 calc PR A 2
H5'2 H 0.3828 0.6684 0.3120 0.135 Uiso 0.42(2) 1 calc PR A 2
C6' C 0.447(2) 0.7404(17) 0.3853(13) 0.119(8) Uiso 0.42(2) 1 d PDU A 2
H6'1 H 0.4978 0.7054 0.3901 0.178 Uiso 0.42(2) 1 calc PR A 2
H6'2 H 0.4047 0.7300 0.4220 0.178 Uiso 0.42(2) 1 calc PR A 2
H6'3 H 0.4659 0.7956 0.3873 0.178 Uiso 0.42(2) 1 calc PR A 2
O4 O 0.2636(4) 0.9110(3) 0.2616(3) 0.0919(16) Uani 1 1 d DU . .
C7 C 0.3489(9) 0.9485(10) 0.2497(10) 0.103(4) Uiso 0.612(19) 1 d PDU A 1
H7A H 0.3934 0.9273 0.2815 0.123 Uiso 0.612(19) 1 calc PR A 1
H7B H 0.3442 1.0063 0.2568 0.123 Uiso 0.612(19) 1 calc PR A 1
C8 C 0.3757(15) 0.9316(14) 0.1788(13) 0.143(7) Uiso 0.612(19) 1 d PU A 1
H8A H 0.4330 0.9562 0.1697 0.215 Uiso 0.612(19) 1 calc PR A 1
H8B H 0.3314 0.9532 0.1478 0.215 Uiso 0.612(19) 1 calc PR A 1
H8C H 0.3802 0.8743 0.1723 0.215 Uiso 0.612(19) 1 calc PR A 1
C7' C 0.3434(14) 0.8973(18) 0.2209(14) 0.103(5) Uiso 0.388(19) 1 d PDU A 2
H7'1 H 0.3276 0.8712 0.1778 0.124 Uiso 0.388(19) 1 calc PR A 2
H7'2 H 0.3849 0.8626 0.2457 0.124 Uiso 0.388(19) 1 calc PR A 2
C8' C 0.385(2) 0.9754(19) 0.2074(17) 0.123(8) Uiso 0.388(19) 1 d PU A 2
H8'1 H 0.4387 0.9677 0.1802 0.185 Uiso 0.388(19) 1 calc PR A 2
H8'2 H 0.4011 1.0006 0.2504 0.185 Uiso 0.388(19) 1 calc PR A 2
H8'3 H 0.3438 1.0092 0.1828 0.185 Uiso 0.388(19) 1 calc PR A 2
O5 O 0.1489(3) 0.7785(3) 0.2713(3) 0.0670(13) Uani 1 1 d DU . .
C9 C 0.1954(14) 0.7436(19) 0.2138(11) 0.069(4) Uiso 0.287(15) 1 d PDU A 1
H9A H 0.2395 0.7051 0.2307 0.082 Uiso 0.287(15) 1 calc PR A 1
H9B H 0.2273 0.7856 0.1891 0.082 Uiso 0.287(15) 1 calc PR A 1
C10 C 0.1332(16) 0.7022(17) 0.1659(15) 0.061(5) Uiso 0.287(15) 1 d PDU . 1
H10A H 0.1660 0.6898 0.1240 0.073 Uiso 0.287(15) 1 calc PR A 1
H10B H 0.1155 0.6513 0.1866 0.073 Uiso 0.287(15) 1 calc PR A 1
C9' C 0.1672(10) 0.7095(7) 0.2292(5) 0.074(3) Uiso 0.713(15) 1 d PDU A 2
H9'C H 0.1259 0.6658 0.2399 0.089 Uiso 0.713(15) 1 calc PR A 2
H9'D H 0.2284 0.6907 0.2362 0.089 Uiso 0.713(15) 1 calc PR A 2
C10' C 0.1539(9) 0.7386(9) 0.1553(6) 0.078(3) Uiso 0.713(15) 1 d PDU . 2
H10C H 0.1828 0.7904 0.1482 0.094 Uiso 0.713(15) 1 calc PR A 2
H10D H 0.1784 0.7001 0.1226 0.094 Uiso 0.713(15) 1 calc PR A 2
O6 O 0.1124(3) 0.9034(3) 0.3405(3) 0.0687(13) Uani 1 1 d DU . .
C11 C 0.1084(7) 0.9868(5) 0.3605(5) 0.096(3) Uani 1 1 d DU A .
H11A H 0.1632 1.0137 0.3461 0.115 Uiso 1 1 calc R . .
H11B H 0.0582 1.0125 0.3372 0.115 Uiso 1 1 calc R . .
C12 C 0.0979(7) 0.9954(6) 0.4325(5) 0.131(4) Uani 1 1 d U . .
H12A H 0.0958 1.0517 0.4441 0.196 Uiso 1 1 calc R A .
H12B H 0.1478 0.9704 0.4557 0.196 Uiso 1 1 calc R . .
H12C H 0.0428 0.9700 0.4468 0.196 Uiso 1 1 calc R . .
O7 O -0.1146(4) 0.9452(3) 0.3094(3) 0.0943(17) Uani 1 1 d DU . .
H7 H -0.1618 0.9524 0.2784 0.113 Uiso 1 1 calc R A 1
C13 C -0.1359(10) 0.9902(7) 0.3682(6) 0.092(4) Uiso 0.671(12) 1 d PDU A 1
H13A H -0.0879 0.9875 0.4020 0.111 Uiso 0.671(12) 1 calc PR A 1
H13B H -0.1914 0.9714 0.3890 0.111 Uiso 0.671(12) 1 calc PR A 1
C14 C -0.1464(13) 1.0748(8) 0.3403(10) 0.129(6) Uiso 0.671(12) 1 d PDU A 1
H14A H -0.1613 1.1109 0.3774 0.193 Uiso 0.671(12) 1 calc PR A 1
H14B H -0.1936 1.0757 0.3065 0.193 Uiso 0.671(12) 1 calc PR A 1
H14C H -0.0909 1.0917 0.3194 0.193 Uiso 0.671(12) 1 calc PR A 1
C13' C -0.119(2) 1.0327(9) 0.3111(13) 0.102(5) Uiso 0.329(12) 1 d PDU A 2
H13C H -0.1530 1.0526 0.2718 0.122 Uiso 0.329(12) 1 calc PR A 2
H13D H -0.0592 1.0556 0.3096 0.122 Uiso 0.329(12) 1 calc PR A 2
C14' C -0.166(2) 1.0558(18) 0.3779(14) 0.100(8) Uiso 0.329(12) 1 d PDU A 2
H14D H -0.1704 1.1135 0.3809 0.150 Uiso 0.329(12) 1 calc PR A 2
H14E H -0.1319 1.0358 0.4163 0.150 Uiso 0.329(12) 1 calc PR A 2
H14F H -0.2254 1.0327 0.3787 0.150 Uiso 0.329(12) 1 calc PR A 2
C15 C -0.0427(7) 0.7855(6) 0.4190(5) 0.114(3) Uani 1 1 d U A .
H15A H -0.0611 0.7494 0.4550 0.137 Uiso 1 1 calc R . .
H15B H -0.0799 0.8329 0.4199 0.137 Uiso 1 1 calc R . .
H15C H 0.0191 0.8006 0.4258 0.137 Uiso 1 1 calc R . .
C16 C 0.0004(7) 0.6730(6) 0.3552(5) 0.120(3) Uani 1 1 d U A .
H16A H -0.0207 0.6393 0.3920 0.144 Uiso 1 1 calc R . .
H16B H 0.0625 0.6865 0.3629 0.144 Uiso 1 1 calc R . .
H16C H -0.0053 0.6448 0.3121 0.144 Uiso 1 1 calc R . .
N1 N -0.0522(5) 0.7457(5) 0.3528(4) 0.090(2) Uani 1 1 d U . .

loop_
_atom_site_aniso_label
_atom_site_aniso_U_11
_atom_site_aniso_U_22
_atom_site_aniso_U_33
_atom_site_aniso_U_23
_atom_site_aniso_U_13
_atom_site_aniso_U_12
Sr1 0.0492(5) 0.0544(5) 0.0524(6) 0.000 0.0010(4) 0.000
Nb1 0.0573(4) 0.0753(4) 0.0729(5) 0.0000(4) -0.0114(4) 0.0004(4)
O1 0.091(4) 0.090(3) 0.085(4) 0.018(3) -0.019(3) -0.009(3)
O2 0.087(4) 0.094(3) 0.108(4) -0.007(3) -0.018(3) -0.012(3)
O3 0.076(3) 0.112(4) 0.106(4) 0.007(3) -0.027(3) 0.019(3)
O4 0.067(3) 0.114(4) 0.095(4) 0.016(3) 0.002(3) -0.007(3)
O5 0.057(3) 0.068(3) 0.076(3) -0.011(2) -0.009(2) 0.020(2)
O6 0.068(3) 0.070(3) 0.068(3) -0.018(3) -0.011(3) -0.010(2)
C11 0.093(6) 0.104(5) 0.091(6) -0.021(5) -0.015(5) 0.004(5)
C12 0.112(8) 0.176(9) 0.104(8) -0.046(7) 0.006(7) 0.013(7)
O7 0.086(4) 0.097(3) 0.099(4) -0.030(3) -0.001(3) 0.029(3)
C15 0.102(7) 0.163(8) 0.076(7) 0.025(6) 0.004(6) -0.016(7)
C16 0.119(8) 0.121(7) 0.119(8) 0.050(6) -0.009(6) -0.033(7)
N1 0.070(5) 0.118(5) 0.083(5) 0.038(4) -0.012(4) -0.015(4)

loop_
_atom_type_symbol
_atom_type_description
_atom_type_scat_dispersion_real
_atom_type_scat_dispersion_imag
_atom_type_scat_source
C C 0.0033 0.0016 'International Tables Vol C Tables 4.2.6.8 and 6.1.1.4'
H H 0.0000 0.0000 'International Tables Vol C Tables 4.2.6.8 and 6.1.1.4'
O O 0.0106 0.0060 'International Tables Vol C Tables 4.2.6.8 and 6.1.1.4'
N N 0.0061 0.0033 'International Tables Vol C Tables 4.2.6.8 and 6.1.1.4'
Sr Sr -1.5307 3.2498 'International Tables Vol C Tables 4.2.6.8 and 6.1.1.4'
Nb Nb -2.0727 0.6215 'International Tables Vol C Tables 4.2.6.8 and 6.1.1.4'

loop_
_geom_angle_atom_site_label_1
_geom_angle_atom_site_label_2
_geom_angle_atom_site_label_3
_geom_angle
_geom_angle_site_symmetry_1
_geom_angle_site_symmetry_3
_geom_angle_publ_flag
O5 Sr1 O5 124.0(2) 7_556 . ?
O5 Sr1 O6 59.08(14) 7_556 7_556 ?
O5 Sr1 O6 146.36(16) . 7_556 ?
O5 Sr1 O6 146.36(16) 7_556 . ?
O5 Sr1 O6 59.08(14) . . ?
O6 Sr1 O6 140.3(2) 7_556 . ?
O5 Sr1 O7 141.62(17) 7_556 7_556 ?
O5 Sr1 O7 77.64(18) . 7_556 ?
O6 Sr1 O7 85.24(17) 7_556 7_556 ?
O6 Sr1 O7 70.80(17) . 7_556 ?
O5 Sr1 O7 77.64(18) 7_556 . ?
O5 Sr1 O7 141.62(17) . . ?
O6 Sr1 O7 70.80(17) 7_556 . ?
O6 Sr1 O7 85.24(17) . . ?
O7 Sr1 O7 105.3(3) 7_556 . ?
O5 Sr1 N1 80.2(2) 7_556 7_556 ?
O5 Sr1 N1 64.98(18) . 7_556 ?
O6 Sr1 N1 84.46(19) 7_556 7_556 ?
O6 Sr1 N1 121.65(18) . 7_556 ?
O7 Sr1 N1 82.8(2) 7_556 7_556 ?
O7 Sr1 N1 152.9(2) . 7_556 ?
O5 Sr1 N1 64.98(18) 7_556 . ?
O5 Sr1 N1 80.2(2) . . ?
O6 Sr1 N1 121.65(18) 7_556 . ?
O6 Sr1 N1 84.46(19) . . ?
O7 Sr1 N1 152.9(2) 7_556 . ?
O7 Sr1 N1 82.8(2) . . ?
N1 Sr1 N1 101.8(4) 7_556 . ?
O5 Sr1 Nb1 29.67(10) 7_556 7_556 ?
O5 Sr1 Nb1 145.46(10) . 7_556 ?
O6 Sr1 Nb1 29.63(10) 7_556 7_556 ?
O6 Sr1 Nb1 154.41(11) . 7_556 ?
O7 Sr1 Nb1 114.45(13) 7_556 7_556 ?
O7 Sr1 Nb1 69.17(13) . 7_556 ?
N1 Sr1 Nb1 83.86(15) 7_556 7_556 ?
N1 Sr1 Nb1 92.65(15) . 7_556 ?
O5 Sr1 Nb1 145.46(10) 7_556 . ?
O5 Sr1 Nb1 29.67(10) . . ?
O6 Sr1 Nb1 154.41(11) 7_556 . ?
O6 Sr1 Nb1 29.63(10) . . ?
O7 Sr1 Nb1 69.17(13) 7_556 . ?
O7 Sr1 Nb1 114.45(13) . . ?
N1 Sr1 Nb1 92.65(15) 7_556 . ?
N1 Sr1 Nb1 83.86(15) . . ?
Nb1 Sr1 Nb1 174.49(3) 7_556 . ?
O3 Nb1 O2 96.0(3) . . ?
O3 Nb1 O1 91.5(3) . . ?
O2 Nb1 O1 89.1(3) . . ?
O3 Nb1 O4 86.8(3) . . ?
O2 Nb1 O4 88.5(3) . . ?
O1 Nb1 O4 176.8(2) . . ?
O3 Nb1 O6 168.7(2) . . ?
O2 Nb1 O6 93.4(2) . . ?
O1 Nb1 O6 94.9(2) . . ?
O4 Nb1 O6 87.2(2) . . ?
O3 Nb1 O5 91.1(2) . . ?
O2 Nb1 O5 172.5(2) . . ?
O1 Nb1 O5 93.2(2) . . ?
O4 Nb1 O5 89.5(2) . . ?
O6 Nb1 O5 79.32(18) . . ?
O3 Nb1 Sr1 129.48(18) . . ?
O2 Nb1 Sr1 133.14(18) . . ?
O1 Nb1 Sr1 99.14(16) . . ?
O4 Nb1 Sr1 84.01(16) . . ?
O6 Nb1 Sr1 40.19(13) . . ?
O5 Nb1 Sr1 39.44(12) . . ?
C1' O1 C1 35.4(9) . . ?
C1' O1 Nb1 139.7(9) . . ?
C1 O1 Nb1 137.9(7) . . ?
O1 C1 C2 107.5(13) . . ?
O1 C1' C2' 107.1(16) . . ?
C3' O2 C3 28.1(12) . . ?
C3' O2 Nb1 145.5(8) . . ?
C3 O2 Nb1 154.0(11) . . ?
O2 C3 C4 101.2(19) . . ?
O2 C3' C4' 104.9(14) . . ?
C5' O3 C5 33.3(12) . . ?
C5' O3 Nb1 167.7(13) . . ?
C5 O3 Nb1 135.8(12) . . ?
O3 C5 C6 102.5(15) . . ?
O3 C5' C6' 104.3(18) . . ?
C7 O4 C7' 41.6(10) . . ?
C7 O4 Nb1 129.9(8) . . ?
C7' O4 Nb1 123.7(12) . . ?
O4 C7 C8 108.1(15) . . ?
O4 C7' C8' 108(2) . . ?
C9' O5 C9 30.9(11) . . ?
C9' O5 Nb1 132.0(6) . . ?
C9 O5 Nb1 115.8(9) . . ?
C9' O5 Sr1 116.6(6) . . ?
C9 O5 Sr1 118.8(11) . . ?
Nb1 O5 Sr1 110.89(18) . . ?
O5 C9 C10 112.0(18) . . ?
N1 C10 C9 116(2) 7_556 . ?
O5 C9' C10' 104.9(9) . . ?
N1 C10' C9' 104.5(11) 7_556 . ?
C11 O6 Nb1 123.9(5) . . ?
C11 O6 Sr1 118.9(5) . . ?
Nb1 O6 Sr1 110.18(18) . . ?
C12 C11 O6 111.6(8) . . ?
C13 O7 C13' 55.8(11) . . ?
C13 O7 Sr1 146.7(7) . . ?
C13' O7 Sr1 130.4(11) . . ?
O7 C13 C14 103.1(10) . . ?
O7 C13' C14' 107.1(17) . . ?
C16 N1 C10 92.4(12) . 7_556 ?
C16 N1 C15 107.5(8) . . ?
C10 N1 C15 122.0(15) 7_556 . ?
C16 N1 C10' 118.6(9) . 7_556 ?
C10 N1 C10' 27.4(11) 7_556 7_556 ?
C15 N1 C10' 102.9(8) . 7_556 ?
C16 N1 Sr1 113.5(6) . . ?
C10 N1 Sr1 111.5(10) 7_556 . ?
C15 N1 Sr1 109.0(5) . . ?
C10' N1 Sr1 104.6(6) 7_556 . ?

loop_
_geom_bond_atom_site_label_1
_geom_bond_atom_site_label_2
_geom_bond_distance
_geom_bond_site_symmetry_2
_geom_bond_publ_flag
Sr1 O5 2.572(4) 7_556 ?
Sr1 O5 2.572(4) . ?
Sr1 O6 2.601(5) 7_556 ?
Sr1 O6 2.601(5) . ?
Sr1 O7 2.609(5) 7_556 ?
Sr1 O7 2.609(5) . ?
Sr1 N1 2.785(7) 7_556 ?
Sr1 N1 2.785(7) . ?
Sr1 Nb1 3.7827(8) 7_556 ?
Sr1 Nb1 3.7827(8) . ?
Nb1 O3 1.881(6) . ?
Nb1 O2 1.888(6) . ?
Nb1 O1 1.896(5) . ?
Nb1 O4 1.990(5) . ?
Nb1 O6 1.993(5) . ?
Nb1 O5 2.004(5) . ?
O1 C1' 1.439(13) . ?
O1 C1 1.448(12) . ?
C1 C2 1.529(14) . ?
C1' C2' 1.532(15) . ?
O2 C3' 1.443(12) . ?
O2 C3 1.455(14) . ?
C3 C4 1.516(16) . ?
C3' C4' 1.526(15) . ?
O3 C5' 1.436(14) . ?
O3 C5 1.439(12) . ?
C5 C6 1.535(15) . ?
C5' C6' 1.545(15) . ?
O4 C7 1.444(12) . ?
O4 C7' 1.455(14) . ?
C7 C8 1.47(3) . ?
C7' C8' 1.47(5) . ?
O5 C9' 1.447(9) . ?
O5 C9 1.448(14) . ?
C9 C10 1.493(18) . ?
C10 N1 1.46(3) 7_556 ?
C9' C10' 1.541(13) . ?
C10' N1 1.537(14) 7_556 ?
O6 C11 1.451(8) . ?
C11 C12 1.428(13) . ?
O7 C13 1.413(11) . ?
O7 C13' 1.466(14) . ?
C13 C14 1.526(13) . ?
C13' C14' 1.534(16) . ?
C15 N1 1.464(11) . ?
C16 N1 1.451(11) . ?
N1 C10 1.46(3) 7_556 ?
N1 C10' 1.537(14) 7_556 ?

loop_
_geom_hbond_atom_site_label_D
_geom_hbond_atom_site_label_H
_geom_hbond_atom_site_label_A
_geom_hbond_distance_DH
_geom_hbond_distance_HA
_geom_hbond_distance_DA
_geom_hbond_angle_DHA
_geom_hbond_site_symmetry_A
O7 H7 O4 0.94 1.85 2.694(8) 147.9 7_556

loop_
_geom_torsion_atom_site_label_1
_geom_torsion_atom_site_label_2
_geom_torsion_atom_site_label_3
_geom_torsion_atom_site_label_4
_geom_torsion
_geom_torsion_site_symmetry_1
_geom_torsion_site_symmetry_2
_geom_torsion_site_symmetry_3
_geom_torsion_site_symmetry_4
_geom_torsion_publ_flag
O5 Sr1 Nb1 O3 71.8(3) 7_556 . . . ?
O5 Sr1 Nb1 O3 15.8(3) . . . . ?
O6 Sr1 Nb1 O3 -87.5(4) 7_556 . . . ?
O6 Sr1 Nb1 O3 -173.6(3) . . . . ?
O7 Sr1 Nb1 O3 -86.1(3) 7_556 . . . ?
O7 Sr1 Nb1 O3 176.0(3) . . . . ?
N1 Sr1 Nb1 O3 -4.8(3) 7_556 . . . ?
N1 Sr1 Nb1 O3 96.8(3) . . . . ?
Nb1 Sr1 Nb1 O3 45.9(3) 7_556 . . . ?
O5 Sr1 Nb1 O2 -125.1(3) 7_556 . . . ?
O5 Sr1 Nb1 O2 178.8(3) . . . . ?
O6 Sr1 Nb1 O2 75.6(4) 7_556 . . . ?
O6 Sr1 Nb1 O2 -10.6(3) . . . . ?
O7 Sr1 Nb1 O2 77.0(3) 7_556 . . . ?
O7 Sr1 Nb1 O2 -20.9(3) . . . . ?
N1 Sr1 Nb1 O2 158.3(3) 7_556 . . . ?
N1 Sr1 Nb1 O2 -100.1(3) . . . . ?
Nb1 Sr1 Nb1 O2 -151.1(3) 7_556 . . . ?
O5 Sr1 Nb1 O1 -27.7(3) 7_556 . . . ?
O5 Sr1 Nb1 O1 -83.8(3) . . . . ?
O6 Sr1 Nb1 O1 173.0(3) 7_556 . . . ?
O6 Sr1 Nb1 O1 86.8(3) . . . . ?
O7 Sr1 Nb1 O1 174.4(2) 7_556 . . . ?
O7 Sr1 Nb1 O1 76.5(2) . . . . ?
N1 Sr1 Nb1 O1 -104.3(3) 7_556 . . . ?
N1 Sr1 Nb1 O1 -2.8(3) . . . . ?
Nb1 Sr1 Nb1 O1 -53.71(18) 7_556 . . . ?
O5 Sr1 Nb1 O4 152.7(3) 7_556 . . . ?
O5 Sr1 Nb1 O4 96.6(3) . . . . ?
O6 Sr1 Nb1 O4 -6.6(3) 7_556 . . . ?
O6 Sr1 Nb1 O4 -92.8(3) . . . . ?
O7 Sr1 Nb1 O4 -5.2(2) 7_556 . . . ?
O7 Sr1 Nb1 O4 -103.1(2) . . . . ?
N1 Sr1 Nb1 O4 76.1(2) 7_556 . . . ?
N1 Sr1 Nb1 O4 177.6(3) . . . . ?
Nb1 Sr1 Nb1 O4 126.70(17) 7_556 . . . ?
O5 Sr1 Nb1 O6 -114.6(3) 7_556 . . . ?
O5 Sr1 Nb1 O6 -170.6(3) . . . . ?
O6 Sr1 Nb1 O6 86.2(5) 7_556 . . . ?
O7 Sr1 Nb1 O6 87.5(3) 7_556 . . . ?
O7 Sr1 Nb1 O6 -10.3(3) . . . . ?
N1 Sr1 Nb1 O6 168.9(3) 7_556 . . . ?
N1 Sr1 Nb1 O6 -89.6(3) . . . . ?
Nb1 Sr1 Nb1 O6 -140.5(2) 7_556 . . . ?
O5 Sr1 Nb1 O5 56.1(4) 7_556 . . . ?
O6 Sr1 Nb1 O5 -103.2(3) 7_556 . . . ?
O6 Sr1 Nb1 O5 170.6(3) . . . . ?
O7 Sr1 Nb1 O5 -101.8(3) 7_556 . . . ?
O7 Sr1 Nb1 O5 160.3(3) . . . . ?
N1 Sr1 Nb1 O5 -20.5(3) 7_556 . . . ?
N1 Sr1 Nb1 O5 81.0(3) . . . . ?
Nb1 Sr1 Nb1 O5 30.1(2) 7_556 . . . ?
O3 Nb1 O1 C1' 48.5(17) . . . . ?
O2 Nb1 O1 C1' -47.4(17) . . . . ?
O4 Nb1 O1 C1' -8(5) . . . . ?
O6 Nb1 O1 C1' -140.8(17) . . . . ?
O5 Nb1 O1 C1' 139.7(17) . . . . ?
Sr1 Nb1 O1 C1' 178.9(17) . . . . ?
O3 Nb1 O1 C1 103.3(14) . . . . ?
O2 Nb1 O1 C1 7.4(14) . . . . ?
O4 Nb1 O1 C1 46(5) . . . . ?
O6 Nb1 O1 C1 -85.9(14) . . . . ?
O5 Nb1 O1 C1 -165.5(14) . . . . ?
Sr1 Nb1 O1 C1 -126.2(14) . . . . ?
C1' O1 C1 C2 -47.2(17) . . . . ?
Nb1 O1 C1 C2 -161.2(11) . . . . ?
C1 O1 C1' C2' 42.7(15) . . . . ?
Nb1 O1 C1' C2' 151.3(13) . . . . ?
O3 Nb1 O2 C3' 60(2) . . . . ?
O1 Nb1 O2 C3' 152(2) . . . . ?
O4 Nb1 O2 C3' -26(2) . . . . ?
O6 Nb1 O2 C3' -113(2) . . . . ?
O5 Nb1 O2 C3' -101(3) . . . . ?
Sr1 Nb1 O2 C3' -106(2) . . . . ?
O3 Nb1 O2 C3 116(4) . . . . ?
O1 Nb1 O2 C3 -153(4) . . . . ?
O4 Nb1 O2 C3 29(4) . . . . ?
O6 Nb1 O2 C3 -58(4) . . . . ?
O5 Nb1 O2 C3 -45(4) . . . . ?
Sr1 Nb1 O2 C3 -51(4) . . . . ?
C3' O2 C3 C4 -48(2) . . . . ?
Nb1 O2 C3 C4 -147(2) . . . . ?
C3 O2 C3' C4' 59(3) . . . . ?
Nb1 O2 C3' C4' -171.5(12) . . . . ?
O2 Nb1 O3 C5' 57(7) . . . . ?
O1 Nb1 O3 C5' -32(7) . . . . ?
O4 Nb1 O3 C5' 145(7) . . . . ?
O6 Nb1 O3 C5' -157(7) . . . . ?
O5 Nb1 O3 C5' -125(7) . . . . ?
Sr1 Nb1 O3 C5' -135(7) . . . . ?
O2 Nb1 O3 C5 81.1(11) . . . . ?
O1 Nb1 O3 C5 -8.2(11) . . . . ?
O4 Nb1 O3 C5 169.2(11) . . . . ?
O6 Nb1 O3 C5 -132.8(14) . . . . ?
O5 Nb1 O3 C5 -101.4(11) . . . . ?
Sr1 Nb1 O3 C5 -111.3(11) . . . . ?
C5' O3 C5 C6 48(2) . . . . ?
Nb1 O3 C5 C6 -123.0(19) . . . . ?
C5 O3 C5' C6' -62(2) . . . . ?
Nb1 O3 C5' C6' -31(9) . . . . ?
O3 Nb1 O4 C7 -53.5(11) . . . . ?
O2 Nb1 O4 C7 42.5(11) . . . . ?
O1 Nb1 O4 C7 3(5) . . . . ?
O6 Nb1 O4 C7 136.0(11) . . . . ?
O5 Nb1 O4 C7 -144.7(11) . . . . ?
Sr1 Nb1 O4 C7 176.2(11) . . . . ?
O3 Nb1 O4 C7' -1.4(16) . . . . ?
O2 Nb1 O4 C7' 94.6(16) . . . . ?
O1 Nb1 O4 C7' 56(5) . . . . ?
O6 Nb1 O4 C7' -171.9(16) . . . . ?
O5 Nb1 O4 C7' -92.5(16) . . . . ?
Sr1 Nb1 O4 C7' -131.7(16) . . . . ?
C7' O4 C7 C8 31(2) . . . . ?
Nb1 O4 C7 C8 130.0(13) . . . . ?
C7 O4 C7' C8' -27.3(19) . . . . ?
Nb1 O4 C7' C8' -141.4(18) . . . . ?
O3 Nb1 O5 C9' 3.4(8) . . . . ?
O2 Nb1 O5 C9' 164.6(18) . . . . ?
O1 Nb1 O5 C9' -88.1(8) . . . . ?
O4 Nb1 O5 C9' 90.2(8) . . . . ?
O6 Nb1 O5 C9' 177.5(8) . . . . ?
Sr1 Nb1 O5 C9' 171.3(9) . . . . ?
O3 Nb1 O5 C9 -28.7(16) . . . . ?
O2 Nb1 O5 C9 132(2) . . . . ?
O1 Nb1 O5 C9 -120.2(16) . . . . ?
O4 Nb1 O5 C9 58.1(16) . . . . ?
O6 Nb1 O5 C9 145.4(16) . . . . ?
Sr1 Nb1 O5 C9 139.2(16) . . . . ?
O3 Nb1 O5 Sr1 -167.9(3) . . . . ?
O2 Nb1 O5 Sr1 -7(2) . . . . ?
O1 Nb1 O5 Sr1 100.6(3) . . . . ?
O4 Nb1 O5 Sr1 -81.1(2) . . . . ?
O6 Nb1 O5 Sr1 6.1(2) . . . . ?
O5 Sr1 O5 C9' 41.8(7) 7_556 . . . ?
O6 Sr1 O5 C9' -42.2(8) 7_556 . . . ?
O6 Sr1 O5 C9' -178.2(7) . . . . ?
O7 Sr1 O5 C9' -103.3(7) 7_556 . . . ?
O7 Sr1 O5 C9' 157.6(7) . . . . ?
N1 Sr1 O5 C9' -15.5(7) 7_556 . . . ?
N1 Sr1 O5 C9' 92.4(7) . . . . ?
Nb1 Sr1 O5 C9' 12.1(8) 7_556 . . . ?
Nb1 Sr1 O5 C9' -172.8(8) . . . . ?
O5 Sr1 O5 C9 76.7(15) 7_556 . . . ?
O6 Sr1 O5 C9 -7.3(15) 7_556 . . . ?
O6 Sr1 O5 C9 -143.3(15) . . . . ?
O7 Sr1 O5 C9 -68.4(15) 7_556 . . . ?
O7 Sr1 O5 C9 -167.5(15) . . . . ?
N1 Sr1 O5 C9 19.4(15) 7_556 . . . ?
N1 Sr1 O5 C9 127.4(15) . . . . ?
Nb1 Sr1 O5 C9 47.0(15) 7_556 . . . ?
Nb1 Sr1 O5 C9 -137.9(15) . . . . ?
O5 Sr1 O5 Nb1 -145.4(3) 7_556 . . . ?
O6 Sr1 O5 Nb1 130.6(2) 7_556 . . . ?
O6 Sr1 O5 Nb1 -5.39(19) . . . . ?
O7 Sr1 O5 Nb1 69.5(2) 7_556 . . . ?
O7 Sr1 O5 Nb1 -29.6(4) . . . . ?
N1 Sr1 O5 Nb1 157.3(3) 7_556 . . . ?
N1 Sr1 O5 Nb1 -94.7(3) . . . . ?
Nb1 Sr1 O5 Nb1 -175.12(5) 7_556 . . . ?
C9' O5 C9 C10 53(2) . . . . ?
Nb1 O5 C9 C10 -178(2) . . . . ?
Sr1 O5 C9 C10 -42(3) . . . . ?
O5 C9 C10 N1 46(4) . . . 7_556 ?
C9 O5 C9' C10' -50(2) . . . . ?
Nb1 O5 C9' C10' -118.7(9) . . . . ?
Sr1 O5 C9' C10' 52.2(13) . . . . ?
O5 C9' C10' N1 -74.1(14) . . . 7_556 ?
O3 Nb1 O6 C11 -124.1(12) . . . . ?
O2 Nb1 O6 C11 22.2(6) . . . . ?
O1 Nb1 O6 C11 111.6(6) . . . . ?
O4 Nb1 O6 C11 -66.1(6) . . . . ?
O5 Nb1 O6 C11 -156.2(6) . . . . ?
Sr1 Nb1 O6 C11 -150.1(7) . . . . ?
O3 Nb1 O6 Sr1 26.0(13) . . . . ?
O2 Nb1 O6 Sr1 172.3(2) . . . . ?
O1 Nb1 O6 Sr1 -98.3(2) . . . . ?
O4 Nb1 O6 Sr1 84.0(2) . . . . ?
O5 Nb1 O6 Sr1 -6.0(2) . . . . ?
O5 Sr1 O6 C11 -96.8(6) 7_556 . . . ?
O5 Sr1 O6 C11 157.2(6) . . . . ?
O6 Sr1 O6 C11 14.3(5) 7_556 . . . ?
O7 Sr1 O6 C11 70.4(6) 7_556 . . . ?
O7 Sr1 O6 C11 -37.6(6) . . . . ?
N1 Sr1 O6 C11 138.7(6) 7_556 . . . ?
N1 Sr1 O6 C11 -120.9(6) . . . . ?
Nb1 Sr1 O6 C11 -36.3(7) 7_556 . . . ?
Nb1 Sr1 O6 C11 151.8(7) . . . . ?
O5 Sr1 O6 Nb1 111.4(3) 7_556 . . . ?
O5 Sr1 O6 Nb1 5.39(18) . . . . ?
O6 Sr1 O6 Nb1 -137.5(2) 7_556 . . . ?
O7 Sr1 O6 Nb1 -81.4(2) 7_556 . . . ?
O7 Sr1 O6 Nb1 170.6(2) . . . . ?
N1 Sr1 O6 Nb1 -13.1(3) 7_556 . . . ?
N1 Sr1 O6 Nb1 87.3(3) . . . . ?
Nb1 Sr1 O6 Nb1 171.87(7) 7_556 . . . ?
Nb1 O6 C11 C12 -88.0(9) . . . . ?
Sr1 O6 C11 C12 124.3(7) . . . . ?
O5 Sr1 O7 C13 132.9(11) 7_556 . . . ?
O5 Sr1 O7 C13 2.8(12) . . . . ?
O6 Sr1 O7 C13 -165.8(12) 7_556 . . . ?
O6 Sr1 O7 C13 -17.9(11) . . . . ?
O7 Sr1 O7 C13 -86.5(11) 7_556 . . . ?
N1 Sr1 O7 C13 168.9(11) 7_556 . . . ?
N1 Sr1 O7 C13 67.1(11) . . . . ?
Nb1 Sr1 O7 C13 162.7(12) 7_556 . . . ?
Nb1 Sr1 O7 C13 -12.8(12) . . . . ?
O5 Sr1 O7 C13' -140.0(16) 7_556 . . . ?
O5 Sr1 O7 C13' 89.9(16) . . . . ?
O6 Sr1 O7 C13' -78.7(16) 7_556 . . . ?
O6 Sr1 O7 C13' 69.2(16) . . . . ?
O7 Sr1 O7 C13' 0.6(16) 7_556 . . . ?
N1 Sr1 O7 C13' -104.0(17) 7_556 . . . ?
N1 Sr1 O7 C13' 154.2(16) . . . . ?
Nb1 Sr1 O7 C13' -110.2(16) 7_556 . . . ?
Nb1 Sr1 O7 C13' 74.3(16) . . . . ?
C13' O7 C13 C14 8.8(19) . . . . ?
Sr1 O7 C13 C14 121.8(12) . . . . ?
C13 O7 C13' C14' -13.7(17) . . . . ?
Sr1 O7 C13' C14' -152.1(15) . . . . ?
O5 Sr1 N1 C16 107.7(7) 7_556 . . . ?
O5 Sr1 N1 C16 -27.2(6) . . . . ?
O6 Sr1 N1 C16 125.2(6) 7_556 . . . ?
O6 Sr1 N1 C16 -86.8(6) . . . . ?
O7 Sr1 N1 C16 -62.9(9) 7_556 . . . ?
O7 Sr1 N1 C16 -172.7(6) . . . . ?
N1 Sr1 N1 C16 34.5(6) 7_556 . . . ?
Nb1 Sr1 N1 C16 118.7(6) 7_556 . . . ?
Nb1 Sr1 N1 C16 -57.0(6) . . . . ?
O5 Sr1 N1 C10 4.9(14) 7_556 . . 7_556 ?
O5 Sr1 N1 C10 -130.0(15) . . . 7_556 ?
O6 Sr1 N1 C10 22.4(15) 7_556 . . 7_556 ?
O6 Sr1 N1 C10 170.5(15) . . . 7_556 ?
O7 Sr1 N1 C10 -165.6(14) 7_556 . . 7_556 ?
O7 Sr1 N1 C10 84.6(15) . . . 7_556 ?
N1 Sr1 N1 C10 -68.3(14) 7_556 . . 7_556 ?
Nb1 Sr1 N1 C10 16.0(14) 7_556 . . 7_556 ?
Nb1 Sr1 N1 C10 -159.7(15) . . . 7_556 ?
O5 Sr1 N1 C15 -132.6(6) 7_556 . . . ?
O5 Sr1 N1 C15 92.5(6) . . . . ?
O6 Sr1 N1 C15 -115.1(6) 7_556 . . . ?
O6 Sr1 N1 C15 33.0(6) . . . . ?
O7 Sr1 N1 C15 56.9(9) 7_556 . . . ?
O7 Sr1 N1 C15 -52.9(6) . . . . ?
N1 Sr1 N1 C15 154.2(7) 7_556 . . . ?
Nb1 Sr1 N1 C15 -121.5(6) 7_556 . . . ?
Nb1 Sr1 N1 C15 62.8(6) . . . . ?
O5 Sr1 N1 C10' -23.1(6) 7_556 . . 7_556 ?
O5 Sr1 N1 C10' -158.0(7) . . . 7_556 ?
O6 Sr1 N1 C10' -5.6(7) 7_556 . . 7_556 ?
O6 Sr1 N1 C10' 142.5(7) . . . 7_556 ?
O7 Sr1 N1 C10' 166.4(6) 7_556 . . 7_556 ?
O7 Sr1 N1 C10' 56.6(7) . . . 7_556 ?
N1 Sr1 N1 C10' -96.3(7) 7_556 . . 7_556 ?
Nb1 Sr1 N1 C10' -12.0(7) 7_556 . . 7_556 ?
Nb1 Sr1 N1 C10' 172.3(7) . . . 7_556 ?
